data_7114690
loop_
_publ_author_name
'Cross, Wendy I.'
'Godfrey, Stephen M.'
'McAuliffe, Charles A.'
'Pritchard, Robin G.'

_publ_section_title
;
 Crystal engineering of microporous &#x2018;Chinese-lantern&#x2019;
 compounds to improve their ability to reversibly adsorb sulfur dioxide
;
_journal_issue 18
_journal_name_full 'Chemical Communications'
_journal_page_first 1764
_journal_paper_doi 10.1039/b101263k
_journal_year 2001
_chemical_formula_sum 'C115 H128 I4 Mn2 O13 P8'
_chemical_formula_weight 2583.41
_chemical_name_systematic
; 
? 
;
_space_group_IT_number 87
_symmetry_cell_setting tetragonal
_symmetry_space_group_name_Hall '-I 4'
_symmetry_space_group_name_H-M 'I 4/m'
_atom_sites_solution_hydrogens geom
_atom_sites_solution_primary direct
_atom_sites_solution_secondary difmap
_audit_creation_method SHELXL-97
_cell_angle_alpha 90.00
_cell_angle_beta 90.00
_cell_angle_gamma 90.00
_cell_formula_units_Z 2
_cell_length_a 14.984(4)
_cell_length_b 14.984(4)
_cell_length_c 25.761(12)
_cell_measurement_temperature 296(2)
_cell_volume 5784(3)
_computing_structure_refinement 'SHELXL-97 (Sheldrick, 1997)'
_computing_structure_solution 'SHELXS-97 (Sheldrick, 1990)'
_diffrn_ambient_temperature 296(2)
_diffrn_measured_fraction_theta_full 0.992
_diffrn_measured_fraction_theta_max 0.994
_diffrn_radiation_monochromator graphite
_diffrn_radiation_source 'fine-focus sealed tube'
_diffrn_radiation_type MoK\a
_diffrn_radiation_wavelength 0.71073
_diffrn_reflns_av_R_equivalents 0.0000
_diffrn_reflns_av_sigmaI/netI 0.0765
_diffrn_reflns_limit_h_max 15
_diffrn_reflns_limit_h_min -14
_diffrn_reflns_limit_k_max 21
_diffrn_reflns_limit_k_min 0
_diffrn_reflns_limit_l_max 36
_diffrn_reflns_limit_l_min 0
_diffrn_reflns_number 4499
_diffrn_reflns_theta_full 25.00
_diffrn_reflns_theta_max 30.52
_diffrn_reflns_theta_min 1.57
_exptl_absorpt_coefficient_mu 1.455
_exptl_absorpt_correction_T_max 0.9256
_exptl_absorpt_correction_T_min 0.7757
_exptl_crystal_colour colourless
_exptl_crystal_density_diffrn 1.483
_exptl_crystal_density_method 'not measured'
_exptl_crystal_description square
_exptl_crystal_F_000 2608
_exptl_crystal_size_max 0.18
_exptl_crystal_size_mid 0.10
_exptl_crystal_size_min 0.05
_refine_diff_density_max 0.823
_refine_diff_density_min -0.399
_refine_diff_density_rms 0.063
_refine_ls_extinction_method none
_refine_ls_goodness_of_fit_ref 0.842
_refine_ls_hydrogen_treatment mixed
_refine_ls_matrix_type full
_refine_ls_number_parameters 179
_refine_ls_number_reflns 4499
_refine_ls_number_restraints 3
_refine_ls_restrained_S_all 0.846
_refine_ls_R_factor_all 0.1160
_refine_ls_R_factor_gt 0.0409
_refine_ls_shift/su_max 0.089
_refine_ls_shift/su_mean 0.005
_refine_ls_structure_factor_coef Fsqd
_refine_ls_weighting_details 'calc w=1/[\s^2^(Fo^2^)+(0.0470P)^2^+0.0000P] where P=(Fo^2^+2Fc^2^)/3'
_refine_ls_weighting_scheme calc
_refine_ls_wR_factor_gt 0.0856
_refine_ls_wR_factor_ref 0.0996
_reflns_number_gt 2103
_reflns_number_total 4499
_reflns_threshold_expression >2sigma(I)
_cod_data_source_file b101263k.txt
_cod_data_source_block u
_cod_depositor_comments
;
The following automatic conversions were performed:
'_atom_site_symetry_multiplicity' tag replaced with
'_atom_site_symmetry_multiplicity'.

Automatic conversion script
Id: cif_correct_tags 1440 2010-10-19 06:21:57Z saulius 

The following automatic conversions were performed:

'_symmetry_cell_setting' value 'Tetragonal' changed to 'tetragonal'
according to
/usr/data/users/saulius/automatic-downloads/retrospective/RSC/lib/dictionaries/cif_core.dic
dictionary named 'cif_core.dic' version 2.4.2 from 2011-04-26.

Automatic conversion script
Id: cif_fix_values 2281 2013-09-26 08:29:07Z andrius 
;
_cod_database_code 7114690

loop_
_symmetry_equiv_pos_as_xyz
'x, y, z'
'-x, -y, z'
'-y, x, z'
'y, -x, z'
'x+1/2, y+1/2, z+1/2'
'-x+1/2, -y+1/2, z+1/2'
'-y+1/2, x+1/2, z+1/2'
'y+1/2, -x+1/2, z+1/2'
'-x, -y, -z'
'x, y, -z'
'y, -x, -z'
'-y, x, -z'
'-x+1/2, -y+1/2, -z+1/2'
'x+1/2, y+1/2, -z+1/2'
'y+1/2, -x+1/2, -z+1/2'
'-y+1/2, x+1/2, -z+1/2'

loop_
_atom_site_label
_atom_site_type_symbol
_atom_site_fract_x
_atom_site_fract_y
_atom_site_fract_z
_atom_site_U_iso_or_equiv
_atom_site_adp_type
_atom_site_occupancy
_atom_site_symmetry_multiplicity
_atom_site_calc_flag
_atom_site_refinement_flags
_atom_site_disorder_group
Mn1 Mn 0.0000 0.0000 0.39617(16) 0.0491(11) Uani 0.375(3) 4 d SP 2
Mn2 Mn 0.0000 0.0000 0.35631(7) 0.0320(5) Uani 0.625(3) 4 d SP 1
P1 P 0.21799(4) 0.06133(5) 0.39051(3) 0.03474(17) Uani 1 1 d . .
O1 O 0.12046(11) 0.07356(11) 0.37917(7) 0.0421(5) Uani 1 1 d . .
C1 C 0.27751(18) 0.16617(19) 0.39032(11) 0.0429(7) Uani 1 1 d . .
C2 C 0.2443(2) 0.2373(2) 0.36313(15) 0.0634(10) Uani 1 1 d . .
H2A H 0.1884 0.2333 0.3477 0.076 Uiso 1 1 calc R .
C3 C 0.2941(3) 0.3163(2) 0.35843(17) 0.0851(13) Uani 1 1 d . .
H3A H 0.2710 0.3643 0.3399 0.102 Uiso 1 1 calc R .
C4 C 0.3751(3) 0.3231(3) 0.38061(19) 0.0934(14) Uani 1 1 d . .
H4A H 0.4079 0.3755 0.3774 0.112 Uiso 1 1 calc R .
C5 C 0.4092(3) 0.2521(3) 0.40816(18) 0.0929(14) Uani 1 1 d . .
H5A H 0.4649 0.2568 0.4239 0.112 Uiso 1 1 calc R .
C6 C 0.3614(2) 0.1744(2) 0.41247(15) 0.0719(10) Uani 1 1 d . .
H6A H 0.3856 0.1265 0.4306 0.086 Uiso 1 1 calc R .
C7 C 0.27401(19) -0.00470(17) 0.34194(11) 0.0436(7) Uani 1 1 d . .
C8 C 0.3604(2) -0.0358(2) 0.34882(14) 0.0601(9) Uani 1 1 d . .
H8A H 0.3900 -0.0240 0.3798 0.072 Uiso 1 1 calc R .
C9 C 0.4029(3) -0.0837(2) 0.31091(18) 0.0836(12) Uani 1 1 d . .
H9A H 0.4612 -0.1028 0.3163 0.100 Uiso 1 1 calc R .
C10 C 0.3619(3) -0.1033(3) 0.26646(19) 0.0912(14) Uani 1 1 d . .
H10A H 0.3910 -0.1375 0.2415 0.109 Uiso 1 1 calc R .
C11 C 0.2764(4) -0.0731(3) 0.25724(13) 0.0915(14) Uani 1 1 d . .
H11A H 0.2482 -0.0857 0.2259 0.110 Uiso 1 1 calc R .
C12 C 0.2316(2) -0.0223(2) 0.29607(12) 0.0637(9) Uani 1 1 d . .
H12A H 0.1740 -0.0013 0.2903 0.076 Uiso 1 1 calc R .
C13 C 0.23906(18) 0.00602(18) 0.45139(10) 0.0417(7) Uani 1 1 d . .
H13A H 0.2052 -0.0491 0.4520 0.050 Uiso 1 1 calc R .
H13B H 0.3018 -0.0097 0.4528 0.050 Uiso 1 1 calc R .
C14 C 0.2161(4) 0.0595(3) 0.5000 0.0693(15) Uani 1 2 d S .
H14A H 0.1530 0.0737 0.5000 0.083 Uiso 1 2 calc SR .
H14B H 0.2493 0.1151 0.5000 0.083 Uiso 1 2 calc SR .
I1 I 0.0000 0.0000 0.5000 0.0551(5) Uani 0.443(2) 8 d SP .
I2A I 0.0000 0.0000 0.24429(3) 0.0460(3) Uani 0.624(2) 4 d SP .
I2B I 0.0000 0.0000 0.2033(3) 0.106(3) Uani 0.126(2) 4 d SP .
I3 I 0.5000 0.0000 0.5000 0.0760(2) Uani 1.0013(18) 4 d SP .
O2 O 0.5000 0.5000 0.4400(12) 0.252(11) Uiso 0.50 4 d SPD .
C15 C 0.5000 0.5000 0.4825(9) 0.124(8) Uiso 0.50 4 d SPD .
C16 C 0.461(2) 0.583(2) 0.5000 0.260(14) Uiso 0.50 2 d SPD .
O17 O 0.2215(9) 0.3380(10) 0.5000 0.249(7) Uiso 0.415(5) 2 d SP .
C17 C 0.2215(9) 0.3380(10) 0.5000 0.249(7) Uiso 0.415(5) 2 d SP .
O18 O 0.2219(10) 0.4222(12) 0.5000 0.283(8) Uiso 0.415(5) 2 d SP .
C18 C 0.2219(10) 0.4222(12) 0.5000 0.283(8) Uiso 0.415(5) 2 d SP .

loop_
_atom_site_aniso_label
_atom_site_aniso_U_11
_atom_site_aniso_U_22
_atom_site_aniso_U_33
_atom_site_aniso_U_23
_atom_site_aniso_U_13
_atom_site_aniso_U_12
Mn1 0.0313(9) 0.0313(9) 0.085(3) 0.000 0.000 0.000
Mn2 0.0279(5) 0.0279(5) 0.0402(10) 0.000 0.000 0.000
P1 0.0332(4) 0.0389(4) 0.0321(3) 0.0005(3) 0.0006(3) -0.0009(3)
O1 0.0320(10) 0.0412(10) 0.0532(12) 0.0039(9) -0.0046(8) -0.0031(8)
C1 0.0382(15) 0.0438(16) 0.0468(15) -0.0025(14) -0.0004(13) -0.0030(12)
C2 0.0466(18) 0.056(2) 0.088(3) 0.0087(18) -0.0137(18) -0.0027(15)
C3 0.081(3) 0.053(2) 0.122(4) 0.017(2) -0.012(3) -0.016(2)
C4 0.077(3) 0.064(3) 0.139(4) -0.007(3) -0.006(3) -0.030(2)
C5 0.062(2) 0.084(3) 0.133(4) 0.003(3) -0.033(2) -0.028(2)
C6 0.055(2) 0.058(2) 0.103(3) 0.003(2) -0.027(2) -0.0068(17)
C7 0.0525(18) 0.0410(16) 0.0373(15) 0.0000(12) 0.0092(13) -0.0076(13)
C8 0.0516(19) 0.061(2) 0.067(2) -0.0088(18) 0.0155(17) 0.0021(15)
C9 0.087(3) 0.072(3) 0.091(3) -0.010(2) 0.047(2) 0.001(2)
C10 0.111(4) 0.075(3) 0.087(3) -0.004(2) 0.053(3) 0.003(3)
C11 0.147(4) 0.088(3) 0.0398(19) -0.013(2) 0.011(2) -0.028(3)
C12 0.080(2) 0.068(2) 0.0433(18) -0.0047(17) 0.0039(17) -0.0088(18)
C13 0.0461(16) 0.0434(16) 0.0358(15) 0.0014(12) 0.0032(12) 0.0050(13)
C14 0.116(4) 0.063(3) 0.029(2) 0.000 0.000 0.035(3)
I1 0.0441(6) 0.0441(6) 0.0773(10) 0.000 0.000 0.000
I2A 0.0518(3) 0.0518(3) 0.0343(4) 0.000 0.000 0.000
I2B 0.091(3) 0.091(3) 0.137(7) 0.000 0.000 0.000
I3 0.0440(3) 0.1118(5) 0.0722(4) 0.000 0.000 0.0265(3)

loop_
_atom_type_symbol
_atom_type_description
_atom_type_scat_dispersion_real
_atom_type_scat_dispersion_imag
_atom_type_scat_source
C C 0.0033 0.0016 'International Tables Vol C Tables 4.2.6.8 and 6.1.1.4'
H H 0.0000 0.0000 'International Tables Vol C Tables 4.2.6.8 and 6.1.1.4'
P P 0.1023 0.0942 'International Tables Vol C Tables 4.2.6.8 and 6.1.1.4'
O O 0.0106 0.0060 'International Tables Vol C Tables 4.2.6.8 and 6.1.1.4'
Mn Mn 0.3368 0.7283 'International Tables Vol C Tables 4.2.6.8 and 6.1.1.4'
I I -0.4742 1.8119 'International Tables Vol C Tables 4.2.6.8 and 6.1.1.4'

loop_
_geom_angle_atom_site_label_1
_geom_angle_atom_site_label_2
_geom_angle_atom_site_label_3
_geom_angle
_geom_angle_site_symmetry_1
_geom_angle_site_symmetry_3
O1 Mn1 O1 156.6(2) 2 .
O1 Mn1 O1 87.64(5) 2 3
O1 Mn1 O1 87.64(5) . 3
O1 Mn1 O1 87.64(5) 2 4
O1 Mn1 O1 87.64(5) . 4
O1 Mn1 O1 156.6(2) 3 4
O1 Mn1 I1 101.70(11) 2 .
O1 Mn1 I1 101.70(11) . .
O1 Mn1 I1 101.70(11) 3 .
O1 Mn1 I1 101.70(11) 4 .
O1 Mn2 O1 85.87(3) . 3
O1 Mn2 O1 148.87(13) . 2
O1 Mn2 O1 85.87(3) 3 2
O1 Mn2 O1 85.87(3) . 4
O1 Mn2 O1 148.87(13) 3 4
O1 Mn2 O1 85.87(3) 2 4
O1 Mn2 I2A 105.56(7) . .
O1 Mn2 I2A 105.56(7) 3 .
O1 Mn2 I2A 105.56(7) 2 .
O1 Mn2 I2A 105.56(7) 4 .
O1 P1 C13 113.33(12) . .
O1 P1 C7 112.66(12) . .
C13 P1 C7 105.67(13) . .
O1 P1 C1 111.96(11) . .
C13 P1 C1 108.41(13) . .
C7 P1 C1 104.21(12) . .
P1 O1 Mn1 135.37(12) . .
P1 O1 Mn2 142.29(11) . .
Mn1 O1 Mn2 27.26(9) . .
C2 C1 C6 118.1(3) . .
C2 C1 P1 120.0(2) . .
C6 C1 P1 121.6(2) . .
C1 C2 C3 120.5(3) . .
C4 C3 C2 120.4(4) . .
C3 C4 C5 119.7(4) . .
C6 C5 C4 120.2(4) . .
C5 C6 C1 121.1(3) . .
C12 C7 C8 118.6(3) . .
C12 C7 P1 119.3(2) . .
C8 C7 P1 122.0(2) . .
C9 C8 C7 121.3(4) . .
C10 C9 C8 121.0(4) . .
C9 C10 C11 120.3(4) . .
C10 C11 C12 119.5(4) . .
C7 C12 C11 119.4(4) . .
C14 C13 P1 115.7(2) . .
C13 C14 C13 110.3(3) . 10_556
Mn1 I1 Mn1 180.0 9_556 .
I2B I2A Mn2 180.0 . .
C15 C15 O2 180.000(10) 9_666 .
C15 C15 C16 71.8(11) 9_666 11_566
O2 C15 C16 108.2(11) . 11_566
C15 C15 C16 71.8(11) 9_666 .
O2 C15 C16 108.2(11) . .
C16 C15 C16 84.4(7) 11_566 .
C15 C15 C16 71.8(11) 9_666 3_655
O2 C15 C16 108.2(11) . 3_655
C16 C15 C16 144(2) 11_566 3_655
C16 C15 C16 84.4(7) . 3_655
C15 C15 C16 71.8(11) 9_666 9_666
O2 C15 C16 108.2(11) . 9_666
C16 C15 C16 84.4(7) 11_566 9_666
C16 C15 C16 144(2) . 9_666
C16 C15 C16 84.4(7) 3_655 9_666
C15 C16 C15 36(2) 9_666 .
C15 C16 C16 47.8(3) 9_666 3_655
C15 C16 C16 47.8(3) . 3_655
C15 C16 C16 47.8(3) 9_666 11_566
C15 C16 C16 47.8(3) . 11_566
C16 C16 C16 90.000(4) 3_655 11_566

loop_
_geom_bond_atom_site_label_1
_geom_bond_atom_site_label_2
_geom_bond_distance
_geom_bond_site_symmetry_2
Mn1 O1 2.1597(19) 2
Mn1 O1 2.1597(19) .
Mn1 O1 2.1597(19) 3
Mn1 O1 2.1597(19) 4
Mn1 I1 2.675(4) .
Mn2 O1 2.1953(18) .
Mn2 O1 2.1953(18) 3
Mn2 O1 2.1953(18) 2
Mn2 O1 2.1953(18) 4
Mn2 I2A 2.886(2) .
P1 O1 1.5014(18) .
P1 C13 1.802(3) .
P1 C7 1.802(3) .
P1 C1 1.806(3) .
C1 C2 1.369(4) .
C1 C6 1.386(4) .
C2 C3 1.405(4) .
C3 C4 1.344(5) .
C4 C5 1.377(5) .
C5 C6 1.371(5) .
C7 C12 1.367(4) .
C7 C8 1.387(4) .
C8 C9 1.368(5) .
C9 C10 1.332(6) .
C10 C11 1.379(6) .
C11 C12 1.425(5) .
C13 C14 1.526(4) .
C14 C13 1.526(4) 10_556
I1 Mn1 2.675(4) 9_556
I2A I2B 1.056(8) .
O2 C15 1.10(3) .
C15 C15 0.90(5) 9_666
C15 C16 1.44(3) 11_566
C15 C16 1.44(3) .
C15 C16 1.44(3) 3_655
C15 C16 1.44(3) 9_666
C16 C15 1.44(3) 9_666
C16 C16 1.93(4) 3_655
C16 C16 1.93(4) 11_566
O17 O18 1.261(19) .
